data_8105948
loop_
_publ_author_name
'Wang, Daguang'
'Li, Wei'
'Sun, Yabin'

_publ_section_title
;
 Crystal structure of poly[(\m3-9H-carbazole-3,6-dicarboxylato-\k3 O 1: O
 2: O 3)(\m2-4-(pyridin-4-yl)pyridine-\k2 N 1:N 1&#x2032;)zinc(II)],
 C19H11N2O4Zn
;
_journal_issue 5
_journal_name_full 'Zeitschrift f\"ur Kristallographie - New Crystal Structures'
_journal_page_first 1099
_journal_page_last 1101
_journal_paper_doi 10.1515/ncrs-2019-0288
_journal_volume 234
_journal_year 2019
_chemical_formula_sum 'C19 H11 N2 O4 Zn'
_chemical_formula_weight 396.67
_space_group_crystal_system monoclinic
_space_group_IT_number 15
_space_group_name_Hall '-C 2yc'
_space_group_name_H-M_alt 'C 1 2/c 1'
_atom_sites_solution_hydrogens geom
_cell_angle_alpha 90
_cell_angle_beta 103.156(3)
_cell_angle_gamma 90
_cell_formula_units_Z 8
_cell_length_a 21.645(3)
_cell_length_b 11.4467(18)
_cell_length_c 12.985(2)
_cell_measurement_reflns_used 3828
_cell_measurement_temperature 172(2)
_cell_measurement_theta_max 28.4
_cell_measurement_theta_min 2.0
_cell_volume 3132.8(8)
_computing_cell_refinement 'Bruker SAINT'
_computing_data_collection 'Bruker SMART [1]'
_computing_data_reduction 'Bruker SAINT'
_computing_molecular_graphics 'Bruker SHELXTL'
_computing_publication_material 'Bruker SHELXTL'
_computing_structure_refinement 'SHELXL-2016/6 (Sheldrick, 2016) [3]'
_computing_structure_solution 'SHELXTL [2]'
_diffrn_ambient_temperature 172(2)
_diffrn_detector_area_resol_mean 9.00cm
_diffrn_measured_fraction_theta_full 0.999
_diffrn_measured_fraction_theta_max 0.977
_diffrn_measurement_device_type 'CCD area detector'
_diffrn_measurement_method 'phi and omega scans'
_diffrn_radiation_type MoK\a
_diffrn_radiation_wavelength 0.71073
_diffrn_reflns_av_R_equivalents 0.0404
_diffrn_reflns_av_unetI/netI 0.0502
_diffrn_reflns_Laue_measured_fraction_full 0.999
_diffrn_reflns_Laue_measured_fraction_max 0.977
_diffrn_reflns_limit_h_max 24
_diffrn_reflns_limit_h_min -28
_diffrn_reflns_limit_k_max 14
_diffrn_reflns_limit_k_min -15
_diffrn_reflns_limit_l_max 17
_diffrn_reflns_limit_l_min -13
_diffrn_reflns_number 9782
_diffrn_reflns_point_group_measured_fraction_full 0.999
_diffrn_reflns_point_group_measured_fraction_max 0.977
_diffrn_reflns_theta_full 25.242
_diffrn_reflns_theta_max 28.359
_diffrn_reflns_theta_min 2.025
_diffrn_source 'fine-focus sealed tube'
_exptl_absorpt_coefficient_mu 1.597
_exptl_absorpt_correction_T_max 0.7730
_exptl_absorpt_correction_T_min 0.7303
_exptl_absorpt_correction_type empirical
_exptl_absorpt_process_details SADABS
_exptl_crystal_colour colorless
_exptl_crystal_density_diffrn 1.682
_exptl_crystal_description Block
_exptl_crystal_F_000 1608
_exptl_crystal_size_max 0.210
_exptl_crystal_size_mid 0.200
_exptl_crystal_size_min 0.170
_refine_diff_density_max 0.881
_refine_diff_density_min -0.392
_refine_diff_density_rms 0.095
_refine_ls_extinction_coef .
_refine_ls_extinction_method none
_refine_ls_goodness_of_fit_ref 1.013
_refine_ls_hydrogen_treatment constr
_refine_ls_matrix_type full
_refine_ls_number_parameters 235
_refine_ls_number_reflns 3828
_refine_ls_number_restraints 0
_refine_ls_restrained_S_all 1.013
_refine_ls_R_factor_all 0.0682
_refine_ls_R_factor_gt 0.0436
_refine_ls_shift/su_max 0.001
_refine_ls_shift/su_mean 0.000
_refine_ls_structure_factor_coef Fsqd
_refine_ls_weighting_details 'w=1/[\s^2^(Fo^2^)+(0.0661P)^2^+1.1598P] where P=(Fo^2^+2Fc^2^)/3'
_refine_ls_weighting_scheme calc
_refine_ls_wR_factor_gt 0.1068
_refine_ls_wR_factor_ref 0.1193
_reflns_Friedel_coverage 0.000
_reflns_Friedel_fraction_full .
_reflns_Friedel_fraction_max .
_reflns_number_gt 2749
_reflns_number_total 3828
_reflns_threshold_expression 'I > 2\s(I)'
_cod_data_source_file suppl_ncrs-2019-0288_suppl.cif
_cod_data_source_block shelx
_cod_original_sg_symbol_H-M 'C 2/c'
_cod_database_code 8105948
_shelx_space_group_comment
;
The symmetry employed for this shelxl refinement is uniquely defined
by the following loop, which should always be used as a source of
symmetry information in preference to the above space-group names.
They are only intended as comments.
;
_shelx_estimated_absorpt_t_min 0.730
_shelx_estimated_absorpt_t_max 0.773

loop_
_space_group_symop_operation_xyz
'x, y, z'
'-x, y, -z+1/2'
'x+1/2, y+1/2, z'
'-x+1/2, y+1/2, -z+1/2'
'-x, -y, -z'
'x, -y, z-1/2'
'-x+1/2, -y+1/2, -z'
'x+1/2, -y+1/2, z-1/2'

loop_
_atom_site_label
_atom_site_type_symbol
_atom_site_fract_x
_atom_site_fract_y
_atom_site_fract_z
_atom_site_U_iso_or_equiv
_atom_site_adp_type
_atom_site_occupancy
_atom_site_site_symmetry_order
_atom_site_calc_flag
_atom_site_refinement_flags_posn
_atom_site_refinement_flags_adp
_atom_site_refinement_flags_occupancy
_atom_site_disorder_assembly
_atom_site_disorder_group
C1 C 0.54997(13) 0.4766(3) 0.6368(2) 0.0327(6) Uani 1 1 d . . . . .
C2 C 0.61470(13) 0.5163(2) 0.6911(2) 0.0315(6) Uani 1 1 d . . . . .
C3 C 0.62368(13) 0.5976(3) 0.7736(2) 0.0361(7) Uani 1 1 d . . . . .
H3 H 0.587862 0.626799 0.796252 0.043 Uiso 1 1 calc R U . . .
C4 C 0.68313(14) 0.6361(3) 0.8225(2) 0.0374(7) Uani 1 1 d . . . . .
H4 H 0.689380 0.686205 0.882284 0.045 Uiso 1 1 calc R U . . .
C5 C 0.73398(12) 0.5995(2) 0.7816(2) 0.0313(6) Uani 1 1 d . . . . .
C6 C 0.72624(12) 0.5178(2) 0.6984(2) 0.0275(6) Uani 1 1 d . . . . .
C7 C 0.66595(12) 0.4735(2) 0.6549(2) 0.0295(6) Uani 1 1 d . . . . .
H7 H 0.660049 0.415180 0.601481 0.035 Uiso 1 1 calc R U . . .
C8 C 0.83034(13) 0.5723(2) 0.7487(2) 0.0342(6) Uani 1 1 d . . . . .
C9 C 0.78858(12) 0.4995(2) 0.6778(2) 0.0284(6) Uani 1 1 d . . . . .
C10 C 0.81262(12) 0.4269(2) 0.6109(2) 0.0289(6) Uani 1 1 d . . . . .
H10 H 0.784946 0.378059 0.561890 0.035 Uiso 1 1 calc R U . . .
C11 C 0.87683(12) 0.4259(2) 0.6160(2) 0.0318(6) Uani 1 1 d . . . . .
C12 C 0.91695(14) 0.5027(3) 0.6838(3) 0.0445(8) Uani 1 1 d . . . . .
H12 H 0.960869 0.503445 0.684024 0.053 Uiso 1 1 calc R U . . .
C13 C 0.89470(14) 0.5774(3) 0.7501(3) 0.0468(8) Uani 1 1 d . . . . .
H13 H 0.922200 0.630261 0.795069 0.056 Uiso 1 1 calc R U . . .
C14 C 0.90480(13) 0.3339(2) 0.5573(2) 0.0324(6) Uani 1 1 d . . . . .
C15 C 1.11196(14) 0.1688(3) 0.4367(3) 0.0503(9) Uani 1 1 d . . . . .
H15 H 1.084476 0.119506 0.387871 0.060 Uiso 1 1 calc R U . . .
C16 C 1.17461(14) 0.1754(3) 0.4318(3) 0.0474(9) Uani 1 1 d . . . . .
H16 H 1.189509 0.130647 0.380772 0.057 Uiso 1 1 calc R U . . .
C17 C 1.21593(12) 0.2465(2) 0.5007(2) 0.0296(6) Uani 1 1 d . . . . .
C18 C 1.19075(14) 0.3092(3) 0.5716(3) 0.0486(9) Uani 1 1 d . . . . .
H18 H 1.217070 0.359951 0.620638 0.058 Uiso 1 1 calc R U . . .
C19 C 1.12712(15) 0.2983(3) 0.5717(3) 0.0484(9) Uani 1 1 d . . . . .
H19 H 1.110785 0.343414 0.620931 0.058 Uiso 1 1 calc R U . . .
N1 N 0.79678(11) 0.6325(2) 0.8103(2) 0.0397(6) Uani 1 1 d . . . . .
H1 H 0.812883 0.683555 0.859758 0.048 Uiso 1 1 calc R U . . .
N2 N 1.08788(10) 0.2283(2) 0.5068(2) 0.0351(5) Uani 1 1 d . . . . .
O1 O 0.50506(9) 0.55051(19) 0.61262(16) 0.0393(5) Uani 1 1 d . . . . .
O2 O 0.54306(9) 0.36949(19) 0.61585(16) 0.0405(5) Uani 1 1 d . . . . .
O3 O 0.86997(9) 0.26754(18) 0.49549(16) 0.0362(5) Uani 1 1 d . . . . .
O4 O 0.96532(10) 0.3259(2) 0.5796(2) 0.0506(6) Uani 1 1 d . . . . .
Zn1 Zn 0.99913(2) 0.19254(3) 0.52237(3) 0.03582(14) Uani 1 1 d . . . . .

loop_
_atom_site_aniso_label
_atom_site_aniso_U_11
_atom_site_aniso_U_22
_atom_site_aniso_U_33
_atom_site_aniso_U_23
_atom_site_aniso_U_13
_atom_site_aniso_U_12
C1 0.0221(13) 0.0464(17) 0.0325(15) -0.0019(13) 0.0126(11) -0.0008(11)
C2 0.0219(13) 0.0392(16) 0.0340(15) -0.0001(12) 0.0075(11) 0.0022(10)
C3 0.0315(15) 0.0408(17) 0.0397(16) -0.0034(13) 0.0157(12) 0.0039(12)
C4 0.0350(15) 0.0432(17) 0.0361(16) -0.0099(14) 0.0125(12) 0.0029(13)
C5 0.0272(13) 0.0324(15) 0.0333(15) -0.0031(11) 0.0050(11) 0.0026(10)
C6 0.0234(13) 0.0287(14) 0.0305(14) -0.0014(11) 0.0060(11) 0.0034(10)
C7 0.0243(13) 0.0321(15) 0.0322(14) -0.0060(12) 0.0064(11) 0.0002(10)
C8 0.0261(13) 0.0351(15) 0.0396(16) -0.0102(13) 0.0038(11) 0.0013(11)
C9 0.0211(12) 0.0305(14) 0.0321(14) -0.0012(11) 0.0030(11) 0.0018(10)
C10 0.0220(12) 0.0313(14) 0.0322(14) -0.0021(11) 0.0035(10) 0.0011(10)
C11 0.0245(13) 0.0354(15) 0.0358(15) -0.0021(12) 0.0077(11) 0.0046(11)
C12 0.0191(13) 0.055(2) 0.058(2) -0.0137(16) 0.0066(13) -0.0014(12)
C13 0.0251(15) 0.053(2) 0.059(2) -0.0220(16) 0.0033(14) -0.0061(13)
C14 0.0263(13) 0.0374(16) 0.0350(15) 0.0047(12) 0.0099(12) 0.0046(11)
C15 0.0264(15) 0.070(2) 0.057(2) -0.0308(18) 0.0143(14) -0.0151(14)
C16 0.0300(16) 0.066(2) 0.0505(19) -0.0275(17) 0.0177(14) -0.0116(14)
C17 0.0218(13) 0.0331(15) 0.0358(15) -0.0005(12) 0.0105(11) -0.0045(10)
C18 0.0267(15) 0.060(2) 0.063(2) -0.0295(17) 0.0177(15) -0.0138(14)
C19 0.0296(15) 0.055(2) 0.067(2) -0.0265(17) 0.0241(15) -0.0082(13)
N1 0.0286(12) 0.0437(15) 0.0454(15) -0.0209(12) 0.0057(10) -0.0014(10)
N2 0.0221(11) 0.0408(14) 0.0450(14) -0.0058(11) 0.0128(10) -0.0038(9)
O1 0.0237(10) 0.0517(13) 0.0447(12) -0.0007(10) 0.0121(9) 0.0035(9)
O2 0.0305(11) 0.0426(13) 0.0481(13) -0.0066(10) 0.0085(9) -0.0029(9)
O3 0.0338(11) 0.0411(11) 0.0351(11) -0.0036(9) 0.0110(9) 0.0038(9)
O4 0.0248(11) 0.0578(15) 0.0701(16) -0.0191(12) 0.0127(11) 0.0057(9)
Zn1 0.01849(18) 0.0416(2) 0.0493(2) -0.00738(16) 0.01190(14) -0.00141(13)

loop_
_atom_type_symbol
_atom_type_description
_atom_type_scat_dispersion_real
_atom_type_scat_dispersion_imag
_atom_type_scat_source
C C 0.0033 0.0016 'International Tables Vol C Tables 4.2.6.8 and 6.1.1.4'
H H 0.0000 0.0000 'International Tables Vol C Tables 4.2.6.8 and 6.1.1.4'
N N 0.0061 0.0033 'International Tables Vol C Tables 4.2.6.8 and 6.1.1.4'
O O 0.0106 0.0060 'International Tables Vol C Tables 4.2.6.8 and 6.1.1.4'
Zn Zn 0.2839 1.4301 'International Tables Vol C Tables 4.2.6.8 and 6.1.1.4'

loop_
_geom_angle_atom_site_label_1
_geom_angle_atom_site_label_2
_geom_angle_atom_site_label_3
_geom_angle
_geom_angle_site_symmetry_1
_geom_angle_site_symmetry_3
O2 C1 O1 123.2(3) . .
O2 C1 C2 116.9(2) . .
O1 C1 C2 119.9(3) . .
C7 C2 C3 120.7(3) . .
C7 C2 C1 118.1(2) . .
C3 C2 C1 121.1(2) . .
C4 C3 C2 121.3(2) . .
C4 C3 H3 119.3 . .
C2 C3 H3 119.3 . .
C3 C4 C5 117.9(3) . .
C3 C4 H4 121.1 . .
C5 C4 H4 121.1 . .
N1 C5 C4 129.2(3) . .
N1 C5 C6 109.0(2) . .
C4 C5 C6 121.7(2) . .
C7 C6 C5 119.3(2) . .
C7 C6 C9 134.2(2) . .
C5 C6 C9 106.5(2) . .
C2 C7 C6 118.7(2) . .
C2 C7 H7 120.6 . .
C6 C7 H7 120.6 . .
N1 C8 C13 129.0(3) . .
N1 C8 C9 109.3(2) . .
C13 C8 C9 121.7(3) . .
C10 C9 C8 119.2(2) . .
C10 C9 C6 134.4(2) . .
C8 C9 C6 106.2(2) . .
C11 C10 C9 119.6(3) . .
C11 C10 H10 120.2 . .
C9 C10 H10 120.2 . .
C10 C11 C12 120.0(2) . .
C10 C11 C14 120.0(3) . .
C12 C11 C14 119.7(2) . .
C13 C12 C11 122.0(3) . .
C13 C12 H12 119.0 . .
C11 C12 H12 119.0 . .
C12 C13 C8 117.3(3) . .
C12 C13 H13 121.4 . .
C8 C13 H13 121.4 . .
O3 C14 O4 123.2(3) . .
O3 C14 C11 120.3(2) . .
O4 C14 C11 116.4(3) . .
N2 C15 C16 123.1(3) . .
N2 C15 H15 118.4 . .
C16 C15 H15 118.4 . .
C15 C16 C17 120.3(3) . .
C15 C16 H16 119.9 . .
C17 C16 H16 119.9 . .
C18 C17 C16 116.5(2) . .
C18 C17 C17 121.9(3) . 7_756
C16 C17 C17 121.7(3) . 7_756
C17 C18 C19 120.1(3) . .
C17 C18 H18 120.0 . .
C19 C18 H18 120.0 . .
N2 C19 C18 123.3(3) . .
N2 C19 H19 118.4 . .
C18 C19 H19 118.4 . .
C5 N1 C8 108.9(2) . .
C5 N1 H1 125.5 . .
C8 N1 H1 125.5 . .
C19 N2 C15 116.8(2) . .
C19 N2 Zn1 123.1(2) . .
C15 N2 Zn1 119.5(2) . .
C1 O1 Zn1 129.13(18) . 3_455
C1 O2 Zn1 124.11(19) . 7_656
C14 O4 Zn1 115.58(19) . .
O4 Zn1 O2 120.42(9) . 7_656
O4 Zn1 O1 113.71(10) . 3_545
O2 Zn1 O1 101.43(9) 7_656 3_545
O4 Zn1 N2 109.48(10) . .
O2 Zn1 N2 103.77(9) 7_656 .
O1 Zn1 N2 106.82(9) 3_545 .

loop_
_geom_bond_atom_site_label_1
_geom_bond_atom_site_label_2
_geom_bond_distance
_geom_bond_site_symmetry_2
C1 O2 1.258(3) .
C1 O1 1.273(3) .
C1 C2 1.489(4) .
C2 C7 1.389(4) .
C2 C3 1.400(4) .
C3 C4 1.372(4) .
C3 H3 0.9500 .
C4 C5 1.390(4) .
C4 H4 0.9500 .
C5 N1 1.378(3) .
C5 C6 1.410(4) .
C6 C7 1.394(4) .
C6 C9 1.449(4) .
C7 H7 0.9500 .
C8 N1 1.380(3) .
C8 C13 1.390(4) .
C8 C9 1.407(4) .
C9 C10 1.386(4) .
C10 C11 1.376(4) .
C10 H10 0.9500 .
C11 C12 1.398(4) .
C11 C14 1.505(4) .
C12 C13 1.376(4) .
C12 H12 0.9500 .
C13 H13 0.9500 .
C14 O3 1.231(4) .
C14 O4 1.279(3) .
C15 N2 1.334(4) .
C15 C16 1.374(4) .
C15 H15 0.9500 .
C16 C17 1.378(4) .
C16 H16 0.9500 .
C17 C18 1.374(4) .
C17 C17 1.481(5) 7_756
C18 C19 1.383(4) .
C18 H18 0.9500 .
C19 N2 1.322(4) .
C19 H19 0.9500 .
N1 H1 0.8800 .
N2 Zn1 2.019(2) .
O1 Zn1 1.991(2) 3_455
O2 Zn1 1.953(2) 7_656
O4 Zn1 1.915(2) .

loop_
_geom_torsion_atom_site_label_1
_geom_torsion_atom_site_label_2
_geom_torsion_atom_site_label_3
_geom_torsion_atom_site_label_4
_geom_torsion
_geom_torsion_site_symmetry_1
_geom_torsion_site_symmetry_2
_geom_torsion_site_symmetry_3
_geom_torsion_site_symmetry_4
O2 C1 C2 C7 44.1(4) . . . .
O1 C1 C2 C7 -135.0(3) . . . .
O2 C1 C2 C3 -138.2(3) . . . .
O1 C1 C2 C3 42.7(4) . . . .
C7 C2 C3 C4 -1.1(4) . . . .
C1 C2 C3 C4 -178.7(3) . . . .
C2 C3 C4 C5 5.4(4) . . . .
C3 C4 C5 N1 174.3(3) . . . .
C3 C4 C5 C6 -5.2(4) . . . .
N1 C5 C6 C7 -178.8(2) . . . .
C4 C5 C6 C7 0.8(4) . . . .
N1 C5 C6 C9 1.1(3) . . . .
C4 C5 C6 C9 -179.3(3) . . . .
C3 C2 C7 C6 -3.4(4) . . . .
C1 C2 C7 C6 174.2(2) . . . .
C5 C6 C7 C2 3.5(4) . . . .
C9 C6 C7 C2 -176.4(3) . . . .
N1 C8 C9 C10 -177.3(3) . . . .
C13 C8 C9 C10 3.1(4) . . . .
N1 C8 C9 C6 0.1(3) . . . .
C13 C8 C9 C6 -179.5(3) . . . .
C7 C6 C9 C10 -4.1(5) . . . .
C5 C6 C9 C10 176.1(3) . . . .
C7 C6 C9 C8 179.1(3) . . . .
C5 C6 C9 C8 -0.7(3) . . . .
C8 C9 C10 C11 0.9(4) . . . .
C6 C9 C10 C11 -175.6(3) . . . .
C9 C10 C11 C12 -3.8(4) . . . .
C9 C10 C11 C14 169.9(2) . . . .
C10 C11 C12 C13 2.8(5) . . . .
C14 C11 C12 C13 -170.9(3) . . . .
C11 C12 C13 C8 1.1(5) . . . .
N1 C8 C13 C12 176.4(3) . . . .
C9 C8 C13 C12 -4.0(5) . . . .
C10 C11 C14 O3 8.0(4) . . . .
C12 C11 C14 O3 -178.3(3) . . . .
C10 C11 C14 O4 -168.5(3) . . . .
C12 C11 C14 O4 5.1(4) . . . .
N2 C15 C16 C17 -0.5(6) . . . .
C15 C16 C17 C18 -0.5(5) . . . .
C15 C16 C17 C17 178.5(4) . . . 7_756
C16 C17 C18 C19 0.4(5) . . . .
C17 C17 C18 C19 -178.6(4) 7_756 . . .
C17 C18 C19 N2 0.9(6) . . . .
C4 C5 N1 C8 179.4(3) . . . .
C6 C5 N1 C8 -1.1(3) . . . .
C13 C8 N1 C5 -179.8(3) . . . .
C9 C8 N1 C5 0.6(3) . . . .
C18 C19 N2 C15 -1.8(5) . . . .
C18 C19 N2 Zn1 169.7(3) . . . .
C16 C15 N2 C19 1.7(5) . . . .
C16 C15 N2 Zn1 -170.2(3) . . . .
O2 C1 O1 Zn1 -121.0(3) . . . 3_455
C2 C1 O1 Zn1 58.0(3) . . . 3_455
O1 C1 O2 Zn1 48.0(3) . . . 7_656
C2 C1 O2 Zn1 -131.1(2) . . . 7_656
O3 C14 O4 Zn1 -6.6(4) . . . .
C11 C14 O4 Zn1 169.91(19) . . . .
